data_4036713
loop_
_publ_author_name
'Li, Xiangdong'
'Xie, Xin'
'Liu, Yuanhong'

_publ_section_title
;
 Gold(I)-Catalyzed Cascade Hydroarylation/Cycloaromatization to
 Indolizines via Pyridine Ring Construction.
;
_journal_issue 9
_journal_name_full 'The Journal of organic chemistry'
_journal_page_first 3688
_journal_page_last 3699
_journal_paper_doi 10.1021/acs.joc.6b00346
_journal_volume 81
_journal_year 2016
_chemical_formula_moiety 'C35 H29 N O3'
_chemical_formula_sum 'C35 H29 N O3'
_chemical_formula_weight 511.59
_space_group_crystal_system triclinic
_space_group_IT_number 2
_space_group_name_Hall '-P 1'
_space_group_name_H-M_alt 'P -1'
_atom_sites_solution_hydrogens geom
_atom_sites_solution_primary direct
_audit_creation_date 2015-12-29
_audit_creation_method
;
Olex2 1.2
(compiled 2014.07.22 svn.r2960 for OlexSys, GUI svn.r4862)
;
_cell_angle_alpha 64.763(3)
_cell_angle_beta 84.332(3)
_cell_angle_gamma 62.918(2)
_cell_formula_units_Z 2
_cell_length_a 11.2211(14)
_cell_length_b 12.2573(16)
_cell_length_c 12.3317(17)
_cell_measurement_reflns_used 2208
_cell_measurement_temperature 293
_cell_measurement_theta_max 22.443
_cell_measurement_theta_min 2.37
_cell_volume 1356.4(3)
_computing_cell_refinement 'SAINT v7.68A (Bruker, 2009)'
_computing_data_reduction 'SAINT v7.68A (Bruker, 2009)'
_computing_molecular_graphics 'Olex2 (Dolomanov et al., 2009)'
_computing_publication_material 'Olex2 (Dolomanov et al., 2009)'
_computing_structure_refinement 'XL (Sheldrick, 2008)'
_computing_structure_solution 'ShelXS (Sheldrick, 2008)'
_diffrn_ambient_temperature 293.15
_diffrn_measured_fraction_theta_full 0.999
_diffrn_measured_fraction_theta_max 0.994
_diffrn_measurement_device_type 'Bruker APEX-II CCD'
_diffrn_measurement_method '\f and \w scans'
_diffrn_radiation_monochromator graphite
_diffrn_radiation_type MoK\a
_diffrn_radiation_wavelength 0.71073
_diffrn_reflns_av_R_equivalents 0.0235
_diffrn_reflns_av_unetI/netI 0.0438
_diffrn_reflns_Laue_measured_fraction_full 0.999
_diffrn_reflns_Laue_measured_fraction_max 0.994
_diffrn_reflns_limit_h_max 12
_diffrn_reflns_limit_h_min -14
_diffrn_reflns_limit_k_max 15
_diffrn_reflns_limit_k_min -15
_diffrn_reflns_limit_l_max 13
_diffrn_reflns_limit_l_min -16
_diffrn_reflns_number 11308
_diffrn_reflns_point_group_measured_fraction_full 0.999
_diffrn_reflns_point_group_measured_fraction_max 0.994
_diffrn_reflns_theta_full 25.242
_diffrn_reflns_theta_max 27.609
_diffrn_reflns_theta_min 1.839
_diffrn_standards_number 0
_exptl_absorpt_coefficient_mu 0.079
_exptl_absorpt_correction_T_max 0.7455
_exptl_absorpt_correction_T_min 0.6706
_exptl_absorpt_correction_type multi-scan
_exptl_absorpt_process_details
;
SADABS-2008/1 (Bruker,2008) was used for absorption correction.
wR2(int) was 0.0505 before and 0.0338 after correction.
The Ratio of minimum to maximum transmission is 0.8995.
The \l/2 correction factor is 0.0015.
;
_exptl_crystal_colour colourless
_exptl_crystal_density_diffrn 1.253
_exptl_crystal_description block
_exptl_crystal_F_000 540
_exptl_crystal_size_max 0.3
_exptl_crystal_size_mid 0.22
_exptl_crystal_size_min 0.18
_refine_diff_density_max 0.343
_refine_diff_density_min -0.291
_refine_diff_density_rms 0.034
_refine_ls_extinction_method none
_refine_ls_goodness_of_fit_ref 1.016
_refine_ls_hydrogen_treatment constr
_refine_ls_matrix_type full
_refine_ls_number_parameters 353
_refine_ls_number_reflns 6246
_refine_ls_number_restraints 0
_refine_ls_restrained_S_all 1.016
_refine_ls_R_factor_all 0.0967
_refine_ls_R_factor_gt 0.0510
_refine_ls_shift/su_max 0.001
_refine_ls_shift/su_mean 0.000
_refine_ls_structure_factor_coef Fsqd
_refine_ls_weighting_details 'w=1/[\s^2^(Fo^2^)+(0.0563P)^2^+0.1549P] where P=(Fo^2^+2Fc^2^)/3'
_refine_ls_weighting_scheme calc
_refine_ls_wR_factor_gt 0.1172
_refine_ls_wR_factor_ref 0.1391
_reflns_Friedel_coverage 0.000
_reflns_number_gt 3625
_reflns_number_total 6246
_reflns_threshold_expression 'I > 2\s(I)'
_cod_data_source_file jo6b00346_si_005.cif
_cod_data_source_block mo_dm15942_0m
_cod_database_code 4036713
_shelxl_version_number 2014-3
_shelx_space_group_comment
;
The symmetry employed for this shelxl refinement is uniquely defined
by the following loop, which should always be used as a source of
symmetry information in preference to the above space-group names.
They are only intended as comments.
;
_shelx_estimated_absorpt_t_max 0.986
_shelx_estimated_absorpt_t_min 0.977
_olex2_refinement_description
;
1. Fixed Uiso
 At 1.2 times of:
  All C(H) groups, All C(H,H) groups
 At 1.5 times of:
  All C(H,H,H) groups
2.a Secondary CH2 refined with riding coordinates:
 C14(H14A,H14B), C28(H28A,H28B)
2.b Aromatic/amide H refined with riding coordinates:
 C1(H1), C6(H6), C7(H7), C8(H8), C9(H9), C10(H10), C12(H12), C17(H17),
 C18(H18), C19(H19), C20(H20), C21(H21), C23(H23), C24(H24), C25(H25), C26(H26),
  C27(H27), C31(H31), C32(H32), C33(H33), C34(H34), C35(H35)
2.c Idealised Me refined as rotating group:
 C15(H15A,H15B,H15C)
;
_olex2_submission_special_instructions 'No special instructions were received'

loop_
_space_group_symop_operation_xyz
'x, y, z'
'-x, -y, -z'

loop_
_atom_site_label
_atom_site_type_symbol
_atom_site_fract_x
_atom_site_fract_y
_atom_site_fract_z
_atom_site_U_iso_or_equiv
_atom_site_adp_type
_atom_site_occupancy
_atom_site_site_symmetry_order
_atom_site_calc_flag
_atom_site_refinement_flags_posn
O1 O 0.95870(15) 0.82251(17) 0.12435(17) 0.1047(7) Uani 1 1 d .
O2 O 0.80680(15) 0.35185(15) 0.50438(14) 0.0753(5) Uani 1 1 d .
O3 O 0.72457(17) 0.31352(15) 0.37559(16) 0.0854(5) Uani 1 1 d .
N1 N 0.95679(13) 0.62243(14) 0.33214(13) 0.0434(4) Uani 1 1 d .
C1 C 0.90543(17) 0.68622(18) 0.40507(16) 0.0453(4) Uani 1 1 d .
H1 H 0.9508 0.7142 0.4383 0.054 Uiso 1 1 calc R
C2 C 0.77666(16) 0.70337(17) 0.42253(15) 0.0415(4) Uani 1 1 d .
C3 C 0.74849(16) 0.64652(17) 0.35429(15) 0.0412(4) Uani 1 1 d .
C4 C 0.86056(16) 0.59855(17) 0.29843(15) 0.0419(4) Uani 1 1 d .
C5 C 0.88528(17) 0.52884(19) 0.22072(16) 0.0458(4) Uani 1 1 d .
C6 C 0.79568(19) 0.5835(2) 0.12029(18) 0.0583(5) Uani 1 1 d .
H6 H 0.7208 0.6678 0.0991 0.070 Uiso 1 1 calc R
C7 C 0.8168(2) 0.5139(3) 0.0519(2) 0.0765(7) Uani 1 1 d .
H7 H 0.7552 0.5507 -0.0146 0.092 Uiso 1 1 calc R
C8 C 0.9281(3) 0.3901(3) 0.0809(2) 0.0825(8) Uani 1 1 d .
H8 H 0.9426 0.3440 0.0337 0.099 Uiso 1 1 calc R
C9 C 1.0175(2) 0.3353(2) 0.1797(2) 0.0723(6) Uani 1 1 d .
H9 H 1.0931 0.2518 0.1996 0.087 Uiso 1 1 calc R
C10 C 0.99560(19) 0.4035(2) 0.24919(18) 0.0558(5) Uani 1 1 d .
H10 H 1.0562 0.3646 0.3169 0.067 Uiso 1 1 calc R
C11 C 0.62130(17) 0.64500(19) 0.33614(15) 0.0445(4) Uani 1 1 d .
C12 C 0.61496(18) 0.5305(2) 0.36180(17) 0.0537(5) Uani 1 1 d .
H12 H 0.5334 0.5389 0.3393 0.064 Uiso 1 1 calc R
C13 C 0.7251(2) 0.3933(2) 0.42221(19) 0.0596(5) Uani 1 1 d .
C14 C 0.8312(3) 0.1746(3) 0.4252(3) 0.1129(11) Uani 1 1 d .
H14A H 0.8091 0.1206 0.5005 0.135 Uiso 1 1 calc R
H14B H 0.9152 0.1725 0.4416 0.135 Uiso 1 1 calc R
C15 C 0.8463(3) 0.1183(3) 0.3390(3) 0.1106(10) Uani 1 1 d .
H15A H 0.7642 0.1170 0.3258 0.166 Uiso 1 1 calc GR
H15B H 0.9189 0.0275 0.3704 0.166 Uiso 1 1 calc GR
H15C H 0.8660 0.1734 0.2640 0.166 Uiso 1 1 calc GR
C16 C 0.50218(17) 0.7788(2) 0.27293(17) 0.0483(5) Uani 1 1 d .
C17 C 0.5192(2) 0.8899(2) 0.19240(18) 0.0596(5) Uani 1 1 d .
H17 H 0.6056 0.8822 0.1842 0.071 Uiso 1 1 calc R
C18 C 0.4104(3) 1.0114(2) 0.1244(2) 0.0794(7) Uani 1 1 d .
H18 H 0.4240 1.0840 0.0695 0.095 Uiso 1 1 calc R
C19 C 0.2831(3) 1.0258(3) 0.1370(3) 0.0932(9) Uani 1 1 d .
H19 H 0.2100 1.1079 0.0903 0.112 Uiso 1 1 calc R
C20 C 0.2626(2) 0.9195(3) 0.2187(3) 0.0905(9) Uani 1 1 d .
H20 H 0.1753 0.9301 0.2285 0.109 Uiso 1 1 calc R
C21 C 0.37153(19) 0.7959(3) 0.2869(2) 0.0687(6) Uani 1 1 d .
H21 H 0.3568 0.7242 0.3423 0.082 Uiso 1 1 calc R
C22 C 0.69459(16) 0.75749(17) 0.50454(15) 0.0424(4) Uani 1 1 d .
C23 C 0.71140(19) 0.85102(19) 0.52894(18) 0.0535(5) Uani 1 1 d .
H23 H 0.7708 0.8839 0.4883 0.064 Uiso 1 1 calc R
C24 C 0.6415(2) 0.8955(2) 0.6122(2) 0.0633(6) Uani 1 1 d .
H24 H 0.6550 0.9571 0.6278 0.076 Uiso 1 1 calc R
C25 C 0.5527(2) 0.8499(2) 0.67209(19) 0.0648(6) Uani 1 1 d .
H25 H 0.5059 0.8801 0.7284 0.078 Uiso 1 1 calc R
C26 C 0.5328(2) 0.7594(2) 0.64872(19) 0.0605(5) Uani 1 1 d .
H26 H 0.4719 0.7284 0.6890 0.073 Uiso 1 1 calc R
C27 C 0.60283(17) 0.71389(19) 0.56544(17) 0.0498(5) Uani 1 1 d .
H27 H 0.5880 0.6528 0.5501 0.060 Uiso 1 1 calc R
C28 C 1.08276(16) 0.60621(18) 0.28296(16) 0.0467(4) Uani 1 1 d .
H28A H 1.1209 0.5255 0.2686 0.056 Uiso 1 1 calc R
H28B H 1.1454 0.5926 0.3419 0.056 Uiso 1 1 calc R
C29 C 1.06796(18) 0.72603(19) 0.16694(18) 0.0527(5) Uani 1 1 d .
C30 C 1.19073(18) 0.72068(19) 0.10635(16) 0.0483(4) Uani 1 1 d .
C31 C 1.31316(19) 0.6055(2) 0.14543(18) 0.0579(5) Uani 1 1 d .
H31 H 1.3205 0.5272 0.2114 0.069 Uiso 1 1 calc R
C32 C 1.4248(2) 0.6050(3) 0.0878(2) 0.0730(6) Uani 1 1 d .
H32 H 1.5069 0.5265 0.1143 0.088 Uiso 1 1 calc R
C33 C 1.4146(2) 0.7201(3) -0.0084(2) 0.0808(7) Uani 1 1 d .
H33 H 1.4900 0.7200 -0.0472 0.097 Uiso 1 1 calc R
C34 C 1.2943(3) 0.8353(3) -0.0478(2) 0.0796(7) Uani 1 1 d .
H34 H 1.2883 0.9136 -0.1129 0.096 Uiso 1 1 calc R
C35 C 1.1820(2) 0.8361(2) 0.0082(2) 0.0657(6) Uani 1 1 d .
H35 H 1.0998 0.9144 -0.0200 0.079 Uiso 1 1 calc R

loop_
_atom_site_aniso_label
_atom_site_aniso_U_11
_atom_site_aniso_U_22
_atom_site_aniso_U_33
_atom_site_aniso_U_23
_atom_site_aniso_U_13
_atom_site_aniso_U_12
O1 0.0539(9) 0.0708(11) 0.1050(14) 0.0114(10) 0.0173(9) -0.0097(8)
O2 0.0788(10) 0.0760(10) 0.0661(10) -0.0101(8) -0.0171(8) -0.0455(9)
O3 0.0980(12) 0.0550(9) 0.0958(12) -0.0204(9) -0.0323(10) -0.0318(9)
N1 0.0356(7) 0.0516(9) 0.0444(8) -0.0192(7) 0.0057(6) -0.0226(7)
C1 0.0453(10) 0.0517(11) 0.0461(10) -0.0216(9) 0.0040(8) -0.0271(9)
C2 0.0402(9) 0.0420(9) 0.0416(9) -0.0150(8) 0.0041(7) -0.0210(8)
C3 0.0376(9) 0.0438(10) 0.0425(10) -0.0159(8) 0.0058(7) -0.0215(8)
C4 0.0399(9) 0.0428(10) 0.0424(10) -0.0153(8) 0.0032(7) -0.0210(8)
C5 0.0441(9) 0.0539(11) 0.0451(10) -0.0221(9) 0.0107(8) -0.0273(9)
C6 0.0508(11) 0.0733(14) 0.0524(12) -0.0294(11) 0.0064(9) -0.0276(10)
C7 0.0702(15) 0.117(2) 0.0660(14) -0.0549(15) 0.0106(11) -0.0481(15)
C8 0.0872(18) 0.113(2) 0.0927(19) -0.0765(18) 0.0337(15) -0.0559(17)
C9 0.0711(14) 0.0723(15) 0.0870(17) -0.0497(14) 0.0210(13) -0.0315(12)
C10 0.0548(11) 0.0575(12) 0.0574(12) -0.0272(10) 0.0076(9) -0.0255(10)
C11 0.0417(9) 0.0588(11) 0.0402(10) -0.0227(9) 0.0090(7) -0.0281(9)
C12 0.0497(11) 0.0671(13) 0.0523(11) -0.0203(10) 0.0032(9) -0.0374(10)
C13 0.0632(12) 0.0630(13) 0.0564(12) -0.0114(10) -0.0011(10) -0.0434(11)
C14 0.126(2) 0.0567(16) 0.127(3) -0.0205(17) -0.044(2) -0.0254(16)
C15 0.093(2) 0.0769(19) 0.150(3) -0.040(2) 0.0150(19) -0.0381(16)
C16 0.0404(10) 0.0639(12) 0.0482(11) -0.0337(10) 0.0067(8) -0.0213(9)
C17 0.0577(12) 0.0604(13) 0.0544(12) -0.0265(11) 0.0035(10) -0.0200(10)
C18 0.0815(17) 0.0632(15) 0.0711(16) -0.0318(13) -0.0091(13) -0.0095(13)
C19 0.0777(19) 0.0823(19) 0.095(2) -0.0564(17) -0.0214(15) 0.0053(15)
C20 0.0385(12) 0.124(2) 0.122(2) -0.090(2) 0.0013(13) -0.0128(15)
C21 0.0463(11) 0.0951(17) 0.0810(16) -0.0542(14) 0.0158(10) -0.0315(12)
C22 0.0394(9) 0.0411(9) 0.0406(10) -0.0149(8) 0.0002(7) -0.0153(8)
C23 0.0577(11) 0.0517(11) 0.0558(12) -0.0242(10) 0.0071(9) -0.0278(10)
C24 0.0743(14) 0.0576(12) 0.0631(13) -0.0333(11) 0.0035(11) -0.0265(11)
C25 0.0699(14) 0.0637(13) 0.0551(13) -0.0320(11) 0.0136(10) -0.0216(11)
C26 0.0563(12) 0.0633(13) 0.0569(12) -0.0255(11) 0.0167(10) -0.0260(10)
C27 0.0476(10) 0.0503(11) 0.0509(11) -0.0213(9) 0.0080(8) -0.0228(9)
C28 0.0353(9) 0.0538(11) 0.0500(11) -0.0197(9) 0.0051(7) -0.0221(8)
C29 0.0427(10) 0.0482(11) 0.0559(12) -0.0154(9) 0.0058(9) -0.0184(9)
C30 0.0488(10) 0.0536(11) 0.0459(10) -0.0197(9) 0.0087(8) -0.0284(9)
C31 0.0494(11) 0.0653(13) 0.0549(12) -0.0215(10) 0.0095(9) -0.0279(10)
C32 0.0512(12) 0.0902(17) 0.0686(15) -0.0306(14) 0.0170(10) -0.0307(12)
C33 0.0697(15) 0.111(2) 0.0740(16) -0.0407(16) 0.0325(13) -0.0550(16)
C34 0.0914(18) 0.0857(18) 0.0657(15) -0.0228(13) 0.0293(13) -0.0566(16)
C35 0.0667(13) 0.0613(13) 0.0617(13) -0.0196(11) 0.0152(11) -0.0314(11)

loop_
_atom_type_symbol
_atom_type_description
_atom_type_scat_dispersion_real
_atom_type_scat_dispersion_imag
_atom_type_scat_source
C C 0.0033 0.0016 'International Tables Vol C Tables 4.2.6.8 and 6.1.1.4'
H H 0.0000 0.0000 'International Tables Vol C Tables 4.2.6.8 and 6.1.1.4'
N N 0.0061 0.0033 'International Tables Vol C Tables 4.2.6.8 and 6.1.1.4'
O O 0.0106 0.0060 'International Tables Vol C Tables 4.2.6.8 and 6.1.1.4'

loop_
_geom_angle_atom_site_label_1
_geom_angle_atom_site_label_2
_geom_angle_atom_site_label_3
_geom_angle
C13 O3 C14 116.87(18)
C1 N1 C4 109.05(13)
C1 N1 C28 123.44(14)
C4 N1 C28 126.65(15)
N1 C1 H1 125.0
N1 C1 C2 109.91(15)
C2 C1 H1 125.0
C1 C2 C3 105.72(15)
C1 C2 C22 125.00(16)
C3 C2 C22 129.04(15)
C2 C3 C11 128.23(16)
C4 C3 C2 108.00(14)
C4 C3 C11 123.64(16)
N1 C4 C5 122.68(15)
C3 C4 N1 107.30(15)
C3 C4 C5 129.97(15)
C6 C5 C4 121.09(17)
C10 C5 C4 120.72(16)
C10 C5 C6 118.12(18)
C5 C6 H6 119.8
C7 C6 C5 120.4(2)
C7 C6 H6 119.8
C6 C7 H7 119.7
C6 C7 C8 120.5(2)
C8 C7 H7 119.7
C7 C8 H8 120.2
C9 C8 C7 119.6(2)
C9 C8 H8 120.2
C8 C9 H9 120.0
C8 C9 C10 120.0(2)
C10 C9 H9 120.0
C5 C10 H10 119.3
C9 C10 C5 121.3(2)
C9 C10 H10 119.3
C3 C11 C16 116.74(15)
C12 C11 C3 122.46(17)
C12 C11 C16 120.35(16)
C11 C12 H12 117.2
C11 C12 C13 125.58(17)
C13 C12 H12 117.2
O2 C13 O3 122.0(2)
O2 C13 C12 127.0(2)
O3 C13 C12 110.96(17)
O3 C14 H14A 109.8
O3 C14 H14B 109.8
O3 C14 C15 109.3(2)
H14A C14 H14B 108.3
C15 C14 H14A 109.8
C15 C14 H14B 109.8
C14 C15 H15A 109.5
C14 C15 H15B 109.5
C14 C15 H15C 109.5
H15A C15 H15B 109.5
H15A C15 H15C 109.5
H15B C15 H15C 109.5
C17 C16 C11 120.22(16)
C17 C16 C21 117.83(19)
C21 C16 C11 121.87(19)
C16 C17 H17 119.4
C18 C17 C16 121.1(2)
C18 C17 H17 119.4
C17 C18 H18 119.8
C19 C18 C17 120.4(3)
C19 C18 H18 119.8
C18 C19 H19 120.0
C18 C19 C20 119.9(2)
C20 C19 H19 120.0
C19 C20 H20 119.9
C19 C20 C21 120.3(2)
C21 C20 H20 119.9
C16 C21 C20 120.4(2)
C16 C21 H21 119.8
C20 C21 H21 119.8
C23 C22 C2 120.59(16)
C27 C22 C2 122.11(16)
C27 C22 C23 117.22(17)
C22 C23 H23 119.5
C24 C23 C22 121.08(19)
C24 C23 H23 119.5
C23 C24 H24 119.7
C25 C24 C23 120.6(2)
C25 C24 H24 119.7
C24 C25 H25 120.2
C24 C25 C26 119.6(2)
C26 C25 H25 120.2
C25 C26 H26 119.9
C25 C26 C27 120.2(2)
C27 C26 H26 119.9
C22 C27 H27 119.4
C26 C27 C22 121.27(19)
C26 C27 H27 119.4
N1 C28 H28A 109.0
N1 C28 H28B 109.0
N1 C28 C29 113.12(14)
H28A C28 H28B 107.8
C29 C28 H28A 109.0
C29 C28 H28B 109.0
O1 C29 C28 120.24(17)
O1 C29 C30 121.52(18)
C30 C29 C28 118.23(15)
C31 C30 C29 122.39(17)
C31 C30 C35 118.80(18)
C35 C30 C29 118.80(17)
C30 C31 H31 119.7
C32 C31 C30 120.7(2)
C32 C31 H31 119.7
C31 C32 H32 120.1
C33 C32 C31 119.7(2)
C33 C32 H32 120.1
C32 C33 H33 119.8
C34 C33 C32 120.3(2)
C34 C33 H33 119.8
C33 C34 H34 119.8
C33 C34 C35 120.3(2)
C35 C34 H34 119.8
C30 C35 H35 119.9
C34 C35 C30 120.1(2)
C34 C35 H35 119.9

loop_
_geom_bond_atom_site_label_1
_geom_bond_atom_site_label_2
_geom_bond_distance
O1 C29 1.206(2)
O2 C13 1.203(2)
O3 C13 1.331(2)
O3 C14 1.452(3)
N1 C1 1.356(2)
N1 C4 1.380(2)
N1 C28 1.443(2)
C1 H1 0.9300
C1 C2 1.371(2)
C2 C3 1.431(2)
C2 C22 1.464(2)
C3 C4 1.379(2)
C3 C11 1.476(2)
C4 C5 1.468(2)
C5 C6 1.385(3)
C5 C10 1.382(2)
C6 H6 0.9300
C6 C7 1.373(3)
C7 H7 0.9300
C7 C8 1.375(3)
C8 H8 0.9300
C8 C9 1.367(3)
C9 H9 0.9300
C9 C10 1.370(3)
C10 H10 0.9300
C11 C12 1.335(2)
C11 C16 1.485(3)
C12 H12 0.9300
C12 C13 1.460(3)
C14 H14A 0.9700
C14 H14B 0.9700
C14 C15 1.454(4)
C15 H15A 0.9600
C15 H15B 0.9600
C15 H15C 0.9600
C16 C17 1.387(3)
C16 C21 1.387(3)
C17 H17 0.9300
C17 C18 1.375(3)
C18 H18 0.9300
C18 C19 1.358(4)
C19 H19 0.9300
C19 C20 1.369(4)
C20 H20 0.9300
C20 C21 1.388(3)
C21 H21 0.9300
C22 C23 1.394(2)
C22 C27 1.384(2)
C23 H23 0.9300
C23 C24 1.377(3)
C24 H24 0.9300
C24 C25 1.364(3)
C25 H25 0.9300
C25 C26 1.369(3)
C26 H26 0.9300
C26 C27 1.383(3)
C27 H27 0.9300
C28 H28A 0.9700
C28 H28B 0.9700
C28 C29 1.505(3)
C29 C30 1.489(3)
C30 C31 1.378(3)
C30 C35 1.383(3)
C31 H31 0.9300
C31 C32 1.377(3)
C32 H32 0.9300
C32 C33 1.365(3)
C33 H33 0.9300
C33 C34 1.364(3)
C34 H34 0.9300
C34 C35 1.374(3)
C35 H35 0.9300

loop_
_geom_torsion_atom_site_label_1
_geom_torsion_atom_site_label_2
_geom_torsion_atom_site_label_3
_geom_torsion_atom_site_label_4
_geom_torsion
O1 C29 C30 C31 -172.0(2)
O1 C29 C30 C35 8.8(3)
N1 C1 C2 C3 -0.44(19)
N1 C1 C2 C22 174.32(15)
N1 C4 C5 C6 -129.99(18)
N1 C4 C5 C10 53.1(2)
N1 C28 C29 O1 -0.1(3)
N1 C28 C29 C30 -179.19(16)
C1 N1 C4 C3 -1.25(19)
C1 N1 C4 C5 -179.02(16)
C1 N1 C28 C29 -86.1(2)
C1 C2 C3 C4 -0.34(19)
C1 C2 C3 C11 -176.27(17)
C1 C2 C22 C23 29.9(3)
C1 C2 C22 C27 -146.74(18)
C2 C3 C4 N1 0.97(19)
C2 C3 C4 C5 178.52(16)
C2 C3 C11 C12 -125.2(2)
C2 C3 C11 C16 62.4(2)
C2 C22 C23 C24 -175.45(17)
C2 C22 C27 C26 175.59(16)
C3 C2 C22 C23 -156.55(17)
C3 C2 C22 C27 26.8(3)
C3 C4 C5 C6 52.8(3)
C3 C4 C5 C10 -124.1(2)
C3 C11 C12 C13 7.2(3)
C3 C11 C16 C17 26.6(2)
C3 C11 C16 C21 -156.75(17)
C4 N1 C1 C2 1.06(19)
C4 N1 C28 C29 82.2(2)
C4 C3 C11 C12 59.4(3)
C4 C3 C11 C16 -112.93(19)
C4 C5 C6 C7 -176.79(18)
C4 C5 C10 C9 177.85(18)
C5 C6 C7 C8 -1.1(3)
C6 C5 C10 C9 0.9(3)
C6 C7 C8 C9 0.9(4)
C7 C8 C9 C10 0.2(4)
C8 C9 C10 C5 -1.1(3)
C10 C5 C6 C7 0.2(3)
C11 C3 C4 N1 177.13(15)
C11 C3 C4 C5 -5.3(3)
C11 C12 C13 O2 38.4(3)
C11 C12 C13 O3 -142.6(2)
C11 C16 C17 C18 173.78(18)
C11 C16 C21 C20 -174.45(19)
C12 C11 C16 C17 -145.91(19)
C12 C11 C16 C21 30.7(3)
C13 O3 C14 C15 -159.2(2)
C14 O3 C13 O2 -2.5(3)
C14 O3 C13 C12 178.4(2)
C16 C11 C12 C13 179.31(18)
C16 C17 C18 C19 1.6(3)
C17 C16 C21 C20 2.2(3)
C17 C18 C19 C20 0.7(4)
C18 C19 C20 C21 -1.4(4)
C19 C20 C21 C16 -0.1(4)
C21 C16 C17 C18 -3.0(3)
C22 C2 C3 C4 -174.81(16)
C22 C2 C3 C11 9.3(3)
C22 C23 C24 C25 -0.7(3)
C23 C22 C27 C26 -1.2(3)
C23 C24 C25 C26 -0.2(3)
C24 C25 C26 C27 0.4(3)
C25 C26 C27 C22 0.4(3)
C27 C22 C23 C24 1.4(3)
C28 N1 C1 C2 171.10(15)
C28 N1 C4 C3 -170.89(15)
C28 N1 C4 C5 11.3(3)
C28 C29 C30 C31 7.1(3)
C28 C29 C30 C35 -172.12(18)
C29 C30 C31 C32 -179.3(2)
C29 C30 C35 C34 178.4(2)
C30 C31 C32 C33 0.6(3)
C31 C30 C35 C34 -0.8(3)
C31 C32 C33 C34 -0.2(4)
C32 C33 C34 C35 -0.7(4)
C33 C34 C35 C30 1.2(4)
C35 C30 C31 C32 -0.1(3)
